data_7223988
loop_
_publ_author_name
'Dobrowolski, Micha\/l A'
'Cyra\'nski, Micha\/l K'
'Wr\'obel, Zbigniew'

_publ_section_title
;
 Cyclic \p-electron delocalization in non-planar linear acenes.
;
_journal_issue 17
_journal_name_full 'Physical chemistry chemical physics : PCCP'
_journal_page_first 11813
_journal_page_last 11820
_journal_paper_doi 10.1039/c5cp07056b
_journal_volume 18
_journal_year 2016
_chemical_formula_moiety 'C14 Cl10'
_chemical_formula_sum 'C14 Cl10'
_chemical_formula_weight 522.64
_chemical_name_common Perchloroanthracene
_chemical_name_systematic
; 
 Decachloroanthracene
;
_space_group_IT_number 2
_symmetry_cell_setting triclinic
_symmetry_space_group_name_Hall '-P 1'
_symmetry_space_group_name_H-M 'P -1'
_atom_sites_solution_primary direct
_atom_sites_solution_secondary difmap
_audit_creation_method SHELXL-97
_audit_update_record
;
2015-11-13 deposited with the CCDC.
2016-01-22 downloaded from the CCDC.
;
_cell_angle_alpha 75.854(5)
_cell_angle_beta 82.701(6)
_cell_angle_gamma 87.954(5)
_cell_formula_units_Z 2
_cell_length_a 7.1558(5)
_cell_length_b 9.5084(6)
_cell_length_c 12.4684(8)
_cell_measurement_temperature 100(2)
_cell_volume 815.95(10)
_computing_structure_refinement 'SHELXL-97 (Sheldrick, 1997)'
_computing_structure_solution 'SHELXS-97 (Sheldrick, 1990)'
_diffrn_ambient_temperature 100(2)
_diffrn_measured_fraction_theta_full 0.999
_diffrn_measured_fraction_theta_max 0.999
_diffrn_measurement_device_type 'Xcalibur, Sapphire2, large Be window'
_diffrn_radiation_monochromator graphite
_diffrn_radiation_source 'fine-focus sealed tube'
_diffrn_radiation_type MoK\a
_diffrn_radiation_wavelength 0.71073
_diffrn_reflns_av_R_equivalents 0.0288
_diffrn_reflns_av_sigmaI/netI 0.0339
_diffrn_reflns_limit_h_max 8
_diffrn_reflns_limit_h_min -8
_diffrn_reflns_limit_k_max 11
_diffrn_reflns_limit_k_min -11
_diffrn_reflns_limit_l_max 14
_diffrn_reflns_limit_l_min -14
_diffrn_reflns_number 12603
_diffrn_reflns_theta_full 25.00
_diffrn_reflns_theta_max 25.00
_diffrn_reflns_theta_min 2.87
_exptl_absorpt_coefficient_mu 1.701
_exptl_absorpt_correction_T_max 0.844
_exptl_absorpt_correction_T_min 0.744
_exptl_absorpt_correction_type multi-scan
_exptl_absorpt_process_details
;
CrysAlis RED, Oxford Diffraction Ltd.,
Version 1.171.33.41 (release 06-05-2009 CrysAlis171 .NET)
(compiled May  6 2009,17:20:42)
Empirical absorption correction using spherical harmonics,
implemented in SCALE3 ABSPACK scaling algorithm. 
;
_exptl_crystal_colour Orange
_exptl_crystal_density_diffrn 2.127
_exptl_crystal_density_method 'not measured'
_exptl_crystal_description Needle
_exptl_crystal_F_000 508
_exptl_crystal_recrystallization_method 'Re-crystallisation from solvent: toluene'
_exptl_crystal_size_max 0.2
_exptl_crystal_size_mid 0.15
_exptl_crystal_size_min 0.1
_refine_diff_density_max 0.725
_refine_diff_density_min -0.404
_refine_diff_density_rms 0.072
_refine_ls_extinction_method none
_refine_ls_goodness_of_fit_ref 1.036
_refine_ls_matrix_type full
_refine_ls_number_parameters 217
_refine_ls_number_reflns 2872
_refine_ls_number_restraints 0
_refine_ls_restrained_S_all 1.036
_refine_ls_R_factor_all 0.0392
_refine_ls_R_factor_gt 0.0271
_refine_ls_shift/su_max 0.000
_refine_ls_shift/su_mean 0.000
_refine_ls_structure_factor_coef Fsqd
_refine_ls_weighting_details 'calc w=1/[\s^2^(Fo^2^)+(0.0369P)^2^+0.0047P] where P=(Fo^2^+2Fc^2^)/3'
_refine_ls_weighting_scheme calc
_refine_ls_wR_factor_gt 0.0660
_refine_ls_wR_factor_ref 0.0678
_reflns_number_gt 2234
_reflns_number_total 2872
_reflns_threshold_expression >2sigma(I)
_cod_data_source_file c5cp07056b2.cif
_cod_data_source_block pca-13
_cod_depositor_comments
;
The following automatic conversions were performed:

'_symmetry_cell_setting' value 'Triclinic' changed to 'triclinic'
according to
/usr/data/users/saulius/crontab/automatic-downloads/rss-feeds/RSC/lib/dictionaries/cif_core.dic
dictionary named 'cif_core.dic' version 2.4.2 from 2011-04-26.

'_exptl_absorpt_correction_type' value 'Multi-scan' changed to
'multi-scan' according to
/usr/data/users/saulius/crontab/automatic-downloads/rss-feeds/RSC/lib/dictionaries/cif_core.dic
dictionary named 'cif_core.dic' version 2.4.2 from 2011-04-26.

Automatic conversion script
Id: cif_fix_values 4268 2015-11-12 08:31:59Z antanas 

 Adding full bibliography for 7223985--7223988.cif.
;
_cod_original_cell_volume 815.95(9)
_cod_original_sg_symbol_H-M P-1
_cod_database_code 7223988

loop_
_symmetry_equiv_pos_as_xyz
'x, y, z'
'-x, -y, -z'

loop_
_atom_site_label
_atom_site_type_symbol
_atom_site_fract_x
_atom_site_fract_y
_atom_site_fract_z
_atom_site_U_iso_or_equiv
_atom_site_adp_type
_atom_site_occupancy
_atom_site_symmetry_multiplicity
_atom_site_calc_flag
Cl1 Cl 0.28545(12) 0.40453(9) 0.47374(6) 0.0279(2) Uani 1 1 d
Cl5 Cl 0.07146(11) 0.01558(8) 0.12321(6) 0.02153(18) Uani 1 1 d
Cl6 Cl 0.34772(11) 0.13222(8) -0.08045(6) 0.02188(18) Uani 1 1 d
Cl7 Cl 0.39990(11) 0.42680(8) -0.24594(6) 0.02337(19) Uani 1 1 d
Cl4 Cl 0.25797(11) -0.16342(8) 0.31415(6) 0.02135(18) Uani 1 1 d
Cl3 Cl 0.25667(10) -0.17151(8) 0.55886(6) 0.02246(19) Uani 1 1 d
Cl9 Cl 0.22054(11) 0.71074(8) 0.07060(6) 0.02473(19) Uani 1 1 d
Cl8 Cl 0.29968(11) 0.71052(8) -0.17243(6) 0.02220(18) Uani 1 1 d
Cl2 Cl 0.26722(11) 0.11019(9) 0.63863(6) 0.02434(19) Uani 1 1 d
Cl10 Cl 0.05429(11) 0.53025(8) 0.28895(6) 0.0274(2) Uani 1 1 d
C1 C 0.2347(4) 0.2540(3) 0.4276(2) 0.0159(6) Uani 1 1 d
C2 C 0.2409(4) 0.1220(3) 0.5009(2) 0.0170(7) Uani 1 1 d
C3 C 0.2357(4) -0.0076(3) 0.4646(2) 0.0159(6) Uani 1 1 d
C4 C 0.2262(4) -0.0032(3) 0.3547(2) 0.0142(6) Uani 1 1 d
C12 C 0.2098(4) 0.1332(3) 0.2753(2) 0.0110(6) Uani 1 1 d
C11 C 0.2107(4) 0.2648(3) 0.3128(2) 0.0124(6) Uani 1 1 d
C10 C 0.1891(4) 0.1461(3) 0.1618(2) 0.0132(6) Uani 1 1 d
C14 C 0.2297(4) 0.2785(3) 0.0820(2) 0.0110(6) Uani 1 1 d
C13 C 0.2138(4) 0.4102(3) 0.1199(2) 0.0125(6) Uani 1 1 d
C9 C 0.1756(4) 0.3971(3) 0.2366(2) 0.0133(6) Uani 1 1 d
C5 C 0.2848(4) 0.2859(3) -0.0341(2) 0.0141(6) Uani 1 1 d
C6 C 0.3104(4) 0.4172(3) -0.1095(2) 0.0149(6) Uani 1 1 d
C7 C 0.2759(4) 0.5476(3) -0.0741(2) 0.0155(6) Uani 1 1 d
C8 C 0.2318(4) 0.5449(3) 0.0372(2) 0.0136(6) Uani 1 1 d

loop_
_atom_site_aniso_label
_atom_site_aniso_U_11
_atom_site_aniso_U_22
_atom_site_aniso_U_33
_atom_site_aniso_U_23
_atom_site_aniso_U_13
_atom_site_aniso_U_12
Cl1 0.0400(5) 0.0303(4) 0.0169(4) -0.0119(3) -0.0021(3) -0.0081(4)
Cl5 0.0285(4) 0.0198(4) 0.0180(4) -0.0056(3) -0.0057(3) -0.0046(3)
Cl6 0.0285(4) 0.0221(4) 0.0163(4) -0.0093(3) 0.0013(3) 0.0000(3)
Cl7 0.0259(4) 0.0316(4) 0.0104(4) -0.0026(3) 0.0011(3) -0.0003(3)
Cl4 0.0291(4) 0.0159(4) 0.0192(4) -0.0033(3) -0.0061(3) 0.0031(3)
Cl3 0.0217(4) 0.0257(4) 0.0148(4) 0.0054(3) -0.0032(3) 0.0004(3)
Cl9 0.0316(5) 0.0180(4) 0.0254(4) -0.0054(3) -0.0068(3) 0.0007(3)
Cl8 0.0239(4) 0.0198(4) 0.0173(4) 0.0060(3) -0.0020(3) 0.0002(3)
Cl2 0.0250(4) 0.0393(5) 0.0089(3) -0.0047(3) -0.0037(3) -0.0040(3)
Cl10 0.0321(5) 0.0269(4) 0.0252(4) -0.0121(3) -0.0020(4) 0.0075(3)
C1 0.0135(16) 0.0228(17) 0.0133(15) -0.0086(13) 0.0008(12) -0.0034(12)
C2 0.0123(15) 0.0299(18) 0.0069(14) -0.0013(13) 0.0005(12) -0.0038(13)
C3 0.0099(15) 0.0222(17) 0.0122(15) 0.0023(12) -0.0011(12) -0.0004(12)
C4 0.0112(15) 0.0145(15) 0.0167(15) -0.0037(12) -0.0007(12) -0.0025(11)
C12 0.0060(14) 0.0163(15) 0.0098(14) -0.0022(11) 0.0004(11) -0.0007(11)
C11 0.0082(14) 0.0188(15) 0.0103(14) -0.0044(12) 0.0009(11) -0.0034(11)
C10 0.0115(15) 0.0137(15) 0.0161(15) -0.0064(12) -0.0027(12) -0.0011(11)
C14 0.0075(14) 0.0150(15) 0.0109(14) -0.0027(11) -0.0034(11) 0.0005(11)
C13 0.0076(14) 0.0154(15) 0.0150(14) -0.0042(12) -0.0025(11) -0.0016(11)
C9 0.0100(15) 0.0162(15) 0.0159(15) -0.0078(12) -0.0016(12) -0.0005(12)
C5 0.0100(15) 0.0196(16) 0.0159(15) -0.0093(12) -0.0032(12) -0.0003(12)
C6 0.0112(15) 0.0244(17) 0.0082(14) -0.0022(12) -0.0014(11) -0.0011(12)
C7 0.0120(15) 0.0169(16) 0.0149(15) 0.0030(12) -0.0048(12) -0.0009(12)
C8 0.0113(15) 0.0140(15) 0.0168(15) -0.0045(12) -0.0050(12) 0.0026(11)

loop_
_atom_type_symbol
_atom_type_description
_atom_type_scat_dispersion_real
_atom_type_scat_dispersion_imag
_atom_type_scat_source
C C 0.0033 0.0016 'International Tables Vol C Tables 4.2.6.8 and 6.1.1.4'
Cl Cl 0.1484 0.1585 'International Tables Vol C Tables 4.2.6.8 and 6.1.1.4'

loop_
_geom_angle_atom_site_label_1
_geom_angle_atom_site_label_2
_geom_angle_atom_site_label_3
_geom_angle
C2 C1 C11 120.7(3)
C2 C1 Cl1 117.2(2)
C11 C1 Cl1 121.7(2)
C1 C2 C3 120.8(2)
C1 C2 Cl2 120.3(2)
C3 C2 Cl2 118.8(2)
C4 C3 C2 120.8(2)
C4 C3 Cl3 120.1(2)
C2 C3 Cl3 119.0(2)
C3 C4 C12 120.5(3)
C3 C4 Cl4 117.5(2)
C12 C4 Cl4 121.7(2)
C10 C12 C4 123.7(2)
C10 C12 C11 117.6(2)
C4 C12 C11 118.7(2)
C9 C11 C12 118.0(2)
C9 C11 C1 123.5(3)
C12 C11 C1 118.4(2)
C14 C10 C12 120.5(2)
C14 C10 Cl5 117.9(2)
C12 C10 Cl5 120.4(2)
C10 C14 C5 122.7(2)
C10 C14 C13 117.9(2)
C5 C14 C13 119.3(2)
C9 C13 C8 124.8(2)
C9 C13 C14 117.5(2)
C8 C13 C14 117.7(2)
C11 C9 C13 120.5(2)
C11 C9 Cl10 117.6(2)
C13 C9 Cl10 121.2(2)
C6 C5 C14 120.7(3)
C6 C5 Cl6 117.6(2)
C14 C5 Cl6 121.3(2)
C5 C6 C7 120.1(2)
C5 C6 Cl7 120.8(2)
C7 C6 Cl7 119.0(2)
C8 C7 C6 120.9(2)
C8 C7 Cl8 120.4(2)
C6 C7 Cl8 118.7(2)
C7 C8 C13 120.9(3)
C7 C8 Cl9 116.2(2)
C13 C8 Cl9 122.7(2)

loop_
_geom_bond_atom_site_label_1
_geom_bond_atom_site_label_2
_geom_bond_distance
Cl1 C1 1.733(3)
Cl5 C10 1.717(3)
Cl6 C5 1.724(3)
Cl7 C6 1.721(3)
Cl4 C4 1.718(3)
Cl3 C3 1.722(3)
Cl9 C8 1.723(3)
Cl8 C7 1.723(3)
Cl2 C2 1.727(3)
Cl10 C9 1.722(3)
C1 C2 1.364(4)
C1 C11 1.442(4)
C2 C3 1.416(4)
C3 C4 1.371(4)
C4 C12 1.437(4)
C12 C10 1.417(4)
C12 C11 1.439(4)
C11 C9 1.415(4)
C10 C14 1.414(4)
C14 C5 1.435(4)
C14 C13 1.440(4)
C13 C9 1.421(4)
C13 C8 1.433(4)
C5 C6 1.369(4)
C6 C7 1.419(4)
C7 C8 1.377(4)
